data_4342011
loop_
_publ_author_name
'Imler, Gregory H.'
'Peters, Garvin M.'
'Zdilla, Michael J.'
'Wayland, Bradford B.'

_publ_section_title
;
 Heterobimetallic Complexes of Rhodium Dibenzotetramethylaza[14]annulene
 [(tmtaa)Rh-M]: Formation, Structures, and Bond Dissociation Energetics.
;
_journal_issue 1
_journal_name_full 'Inorganic chemistry'
_journal_page_first 273
_journal_page_last 279
_journal_paper_doi 10.1021/ic502414r
_journal_volume 54
_journal_year 2015
_chemical_formula_moiety 'C29 H27 Fe N4 O2 Rh'
_chemical_formula_sum 'C29 H27 Fe N4 O2 Rh'
_chemical_formula_weight 622.30
_chemical_melting_point ?
_chemical_name_systematic
;
 ?
;
_space_group_crystal_system monoclinic
_space_group_IT_number 14
_space_group_name_Hall '-P 2ybc'
_space_group_name_H-M_alt 'P 1 21/c 1'
_symmetry_space_group_name_Hall '-P 2ybc'
_symmetry_space_group_name_H-M 'P 1 21/c 1'
_atom_sites_solution_hydrogens geom
_atom_sites_solution_primary direct
_atom_sites_solution_secondary difmap
_audit_creation_method SHELXL-2013
_cell_angle_alpha 90
_cell_angle_beta 115.5590(10)
_cell_angle_gamma 90
_cell_formula_units_Z 4
_cell_length_a 16.5043(8)
_cell_length_b 9.4951(4)
_cell_length_c 17.6056(8)
_cell_measurement_temperature 100(2)
_cell_volume 2489.0(2)
_computing_cell_refinement 'SAINT (Bruker-AXS)'
_computing_data_collection 'COSMO (Bruker-AXS)'
_computing_data_reduction 'SADABS (Bruker-AXS)'
_computing_molecular_graphics 'Mercury (CCDC)'
_computing_publication_material 'APEX2 report generator (Bruker-AXS)'
_computing_structure_refinement 'SHELXL-2013 (Sheldrick, 2013)'
_computing_structure_solution 'SHELXS-97 (Sheldrick, 2008)'
_diffrn_ambient_temperature 100(2)
_diffrn_measured_fraction_theta_full 1.000
_diffrn_measured_fraction_theta_max 1.000
_diffrn_measurement_device_type 'Kappa APEX II DUO'
_diffrn_measurement_method 'omega scans'
_diffrn_radiation_monochromator graphite
_diffrn_radiation_source 'fine-focus sealed tube'
_diffrn_radiation_type MoK\a
_diffrn_radiation_wavelength 0.71073
_diffrn_reflns_av_R_equivalents 0.0345
_diffrn_reflns_av_unetI/netI 0.0274
_diffrn_reflns_Laue_measured_fraction_full 1.000
_diffrn_reflns_Laue_measured_fraction_max 1.000
_diffrn_reflns_limit_h_max 21
_diffrn_reflns_limit_h_min -21
_diffrn_reflns_limit_k_max 12
_diffrn_reflns_limit_k_min -11
_diffrn_reflns_limit_l_max 23
_diffrn_reflns_limit_l_min -23
_diffrn_reflns_number 28834
_diffrn_reflns_point_group_measured_fraction_full 1.000
_diffrn_reflns_point_group_measured_fraction_max 1.000
_diffrn_reflns_theta_full 25.242
_diffrn_reflns_theta_max 27.875
_diffrn_reflns_theta_min 1.368
_exptl_absorpt_coefficient_mu 1.281
_exptl_absorpt_correction_T_max 0.9271
_exptl_absorpt_correction_T_min 0.8410
_exptl_absorpt_correction_type multi-scan
_exptl_absorpt_process_details
;
   30072 Corrected reflections written to file 
 C:\Frames\guest\1294\work\mo_1294_0m.hkl
 Estimated minimum and maximum transmission:  0.6745  0.7456
 The ratio of these values is more reliable than their absolute values!
 Additional spherical absorption correction applied with mu*r =  0.2000
 Lambda/2 correction factor = 0.0015
;
_exptl_crystal_density_diffrn 1.661
_exptl_crystal_F_000 1264
_exptl_crystal_size_max 0.140
_exptl_crystal_size_mid 0.120
_exptl_crystal_size_min 0.060
_refine_diff_density_max 0.665
_refine_diff_density_min -0.579
_refine_diff_density_rms 0.076
_refine_ls_extinction_method none
_refine_ls_goodness_of_fit_ref 1.027
_refine_ls_hydrogen_treatment constr
_refine_ls_matrix_type full
_refine_ls_number_parameters 338
_refine_ls_number_reflns 5933
_refine_ls_number_restraints 0
_refine_ls_restrained_S_all 1.027
_refine_ls_R_factor_all 0.0351
_refine_ls_R_factor_gt 0.0243
_refine_ls_shift/su_max 0.003
_refine_ls_shift/su_mean 0.000
_refine_ls_structure_factor_coef Fsqd
_refine_ls_weighting_details 'w=1/[\s^2^(Fo^2^)+(0.0291P)^2^+1.3093P] where P=(Fo^2^+2Fc^2^)/3'
_refine_ls_weighting_scheme calc
_refine_ls_wR_factor_gt 0.0547
_refine_ls_wR_factor_ref 0.0589
_reflns_Friedel_coverage 0.000
_reflns_number_gt 4982
_reflns_number_total 5933
_reflns_threshold_expression 'I > 2\s(I)'
_cod_data_source_file ic502414r_si_004.cif
_cod_data_source_block mo_1294_0m
_cod_depositor_comments
;
The following automatic conversions were performed:

'_chemical_melting_point' value 'not determined' was changed to '?' -
the value is undefined or not given.

Automatic conversion script
Id: cif_fix_values 2935 2014-11-11 08:27:57Z andrius 

 Adding full bibliography for 4342009--4342012.cif.
;
_cod_database_code 4342011
_shelx_space_group_comment
;
The symmetry employed for this shelxl refinement is uniquely defined
by the following loop, which should always be used as a source of
symmetry information in preference to the above space-group names.
They are only intended as comments.
;
_shelx_estimated_absorpt_t_min 0.841
_shelx_estimated_absorpt_t_max 0.927
_shelxl_version_number 2013-4

loop_
_space_group_symop_operation_xyz
'x, y, z'
'-x, y+1/2, -z+1/2'
'-x, -y, -z'
'x, -y-1/2, z-1/2'

loop_
_atom_site_label
_atom_site_type_symbol
_atom_site_fract_x
_atom_site_fract_y
_atom_site_fract_z
_atom_site_U_iso_or_equiv
_atom_site_adp_type
_atom_site_occupancy
_atom_site_site_symmetry_order
_atom_site_calc_flag
_atom_site_refinement_flags_posn
_atom_site_refinement_flags_adp
Rh1 Rh 0.70776(2) 0.89947(2) 0.56794(2) 0.01050(5) Uani 1 1 d . .
Fe1 Fe 0.85359(2) 1.00377(3) 0.68993(2) 0.01473(7) Uani 1 1 d . .
N3 N 0.70544(11) 1.03545(17) 0.48068(10) 0.0124(3) Uani 1 1 d . .
N1 N 0.68763(11) 0.74532(17) 0.63453(10) 0.0131(3) Uani 1 1 d . .
O2 O 0.87014(11) 1.23494(17) 0.58889(10) 0.0274(4) Uani 1 1 d . .
N4 N 0.77624(11) 0.78423(17) 0.51994(10) 0.0136(3) Uani 1 1 d . .
N2 N 0.62319(11) 1.00130(17) 0.60329(10) 0.0129(3) Uani 1 1 d . .
C2 C 0.57775(13) 1.1147(2) 0.56099(12) 0.0137(4) Uani 1 1 d . .
C4 C 0.64329(13) 1.1372(2) 0.45190(12) 0.0133(4) Uani 1 1 d . .
C1 C 0.50607(13) 1.1851(2) 0.57955(13) 0.0167(4) Uani 1 1 d . .
H1A H 0.4685 1.1131 0.5883 0.025 Uiso 1 1 calc R U
H1B H 0.4688 1.2451 0.5319 0.025 Uiso 1 1 calc R U
H1C H 0.5346 1.2429 0.6304 0.025 Uiso 1 1 calc R U
C3 C 0.58833(13) 1.1728(2) 0.49187(12) 0.0141(4) Uani 1 1 d . .
H3 H 0.5508 1.2518 0.4674 0.017 Uiso 1 1 calc R U
C5 C 0.62152(14) 1.2154(2) 0.37046(12) 0.0178(4) Uani 1 1 d . .
H5A H 0.6599 1.2988 0.3819 0.027 Uiso 1 1 calc R U
H5B H 0.5584 1.2444 0.3456 0.027 Uiso 1 1 calc R U
H5C H 0.6322 1.1535 0.3311 0.027 Uiso 1 1 calc R U
C17 C 0.65117(12) 0.7952(2) 0.68907(12) 0.0133(4) Uani 1 1 d . .
C7 C 0.80140(14) 1.0944(2) 0.40713(13) 0.0174(4) Uani 1 1 d . .
H7 H 0.7746 1.1847 0.3908 0.021 Uiso 1 1 calc R U
C6 C 0.76967(13) 1.0031(2) 0.44984(12) 0.0137(4) Uani 1 1 d . .
C15 C 0.69660(14) 0.6100(2) 0.61903(12) 0.0166(4) Uani 1 1 d . .
C11 C 0.81076(13) 0.8681(2) 0.47428(12) 0.0145(4) Uani 1 1 d . .
C10 C 0.88480(14) 0.8357(2) 0.45854(13) 0.0184(4) Uani 1 1 d . .
H10 H 0.9153 0.7488 0.4780 0.022 Uiso 1 1 calc R U
C18 C 0.65762(13) 0.7249(2) 0.76107(12) 0.0165(4) Uani 1 1 d . .
H18 H 0.6855 0.6349 0.7745 0.020 Uiso 1 1 calc R U
C13 C 0.77745(13) 0.6430(2) 0.52345(13) 0.0157(4) Uani 1 1 d . .
C12 C 0.81382(15) 0.5530(2) 0.47382(14) 0.0202(4) Uani 1 1 d . .
H12A H 0.7989 0.5969 0.4190 0.030 Uiso 1 1 calc R U
H12B H 0.7868 0.4590 0.4654 0.030 Uiso 1 1 calc R U
H12C H 0.8792 0.5450 0.5051 0.030 Uiso 1 1 calc R U
C9 C 0.91447(15) 0.9281(2) 0.41502(14) 0.0215(5) Uani 1 1 d . .
H9 H 0.9641 0.9036 0.4038 0.026 Uiso 1 1 calc R U
C14 C 0.74004(14) 0.5671(2) 0.56885(13) 0.0173(4) Uani 1 1 d . .
H14 H 0.7447 0.4679 0.5653 0.021 Uiso 1 1 calc R U
C8 C 0.87168(15) 1.0560(2) 0.38796(14) 0.0223(5) Uani 1 1 d . .
H8 H 0.8904 1.1178 0.3562 0.027 Uiso 1 1 calc R U
C16 C 0.65653(16) 0.4912(2) 0.64902(15) 0.0248(5) Uani 1 1 d . .
H16A H 0.7009 0.4575 0.7039 0.037 Uiso 1 1 calc R U
H16B H 0.6395 0.4138 0.6082 0.037 Uiso 1 1 calc R U
H16C H 0.6032 0.5252 0.6544 0.037 Uiso 1 1 calc R U
C22 C 0.61516(13) 0.9341(2) 0.67196(12) 0.0136(4) Uani 1 1 d . .
C21 C 0.58359(14) 0.9930(2) 0.72703(13) 0.0177(4) Uani 1 1 d . .
H21 H 0.5598 1.0858 0.7172 0.021 Uiso 1 1 calc R U
C20 C 0.58657(14) 0.9178(2) 0.79585(13) 0.0199(4) Uani 1 1 d . .
H20 H 0.5627 0.9584 0.8312 0.024 Uiso 1 1 calc R U
C19 C 0.62380(13) 0.7849(2) 0.81334(12) 0.0185(4) Uani 1 1 d . .
H19 H 0.6263 0.7347 0.8610 0.022 Uiso 1 1 calc R U
C24 C 0.89440(14) 0.7918(2) 0.71849(14) 0.0225(5) Uani 1 1 d . .
H24 H 0.8595 0.7112 0.6922 0.027 Uiso 1 1 calc R U
C23 C 0.95270(14) 0.8625(2) 0.69237(15) 0.0237(5) Uani 1 1 d . .
H23 H 0.9631 0.8392 0.6449 0.028 Uiso 1 1 calc R U
C25 C 0.89639(18) 0.8602(3) 0.78974(15) 0.0327(6) Uani 1 1 d . .
H25 H 0.8625 0.8354 0.8198 0.039 Uiso 1 1 calc R U
C27 C 0.99306(16) 0.9743(3) 0.74892(17) 0.0325(6) Uani 1 1 d . .
H27 H 1.0361 1.0385 0.7467 0.039 Uiso 1 1 calc R U
C26 C 0.95859(19) 0.9740(3) 0.80897(16) 0.0395(7) Uani 1 1 d . .
H26 H 0.9739 1.0383 0.8545 0.047 Uiso 1 1 calc R U
C28 C 0.78881(14) 1.1085(2) 0.72539(13) 0.0202(4) Uani 1 1 d . .
O1 O 0.75367(11) 1.18131(18) 0.75420(10) 0.0290(4) Uani 1 1 d . .
C29 C 0.86003(14) 1.1408(2) 0.62486(13) 0.0188(4) Uani 1 1 d . .

loop_
_atom_site_aniso_label
_atom_site_aniso_U_11
_atom_site_aniso_U_22
_atom_site_aniso_U_33
_atom_site_aniso_U_23
_atom_site_aniso_U_13
_atom_site_aniso_U_12
Rh1 0.01328(7) 0.00991(8) 0.01078(7) 0.00014(6) 0.00751(5) -0.00033(6)
Fe1 0.01645(14) 0.01340(15) 0.01458(14) -0.00020(11) 0.00691(11) -0.00064(11)
N3 0.0140(8) 0.0130(8) 0.0127(8) -0.0005(6) 0.0080(6) -0.0013(6)
N1 0.0154(8) 0.0136(8) 0.0123(8) 0.0003(6) 0.0078(6) -0.0008(6)
O2 0.0367(9) 0.0205(8) 0.0256(9) 0.0027(7) 0.0141(7) -0.0067(7)
N4 0.0167(8) 0.0124(8) 0.0136(8) -0.0003(6) 0.0084(6) 0.0001(6)
N2 0.0142(8) 0.0138(8) 0.0132(8) -0.0013(6) 0.0083(6) -0.0015(6)
C2 0.0126(9) 0.0137(10) 0.0159(9) -0.0039(8) 0.0071(7) -0.0032(7)
C4 0.0145(9) 0.0108(9) 0.0143(9) -0.0005(7) 0.0059(7) -0.0025(7)
C1 0.0174(9) 0.0162(10) 0.0192(10) -0.0010(8) 0.0104(8) 0.0015(8)
C3 0.0151(9) 0.0111(10) 0.0169(10) 0.0004(7) 0.0076(8) 0.0010(7)
C5 0.0198(10) 0.0170(11) 0.0174(10) 0.0051(8) 0.0089(8) 0.0007(8)
C17 0.0129(9) 0.0163(10) 0.0122(9) -0.0011(8) 0.0067(7) -0.0029(7)
C7 0.0214(10) 0.0174(10) 0.0170(10) 0.0010(8) 0.0115(8) -0.0018(8)
C6 0.0152(9) 0.0167(10) 0.0113(9) -0.0020(8) 0.0077(7) -0.0014(8)
C15 0.0191(10) 0.0141(10) 0.0167(10) 0.0017(8) 0.0078(8) -0.0026(8)
C11 0.0174(10) 0.0175(10) 0.0105(9) -0.0027(7) 0.0080(7) -0.0019(8)
C10 0.0197(10) 0.0192(11) 0.0195(10) -0.0021(8) 0.0116(8) 0.0015(8)
C18 0.0171(10) 0.0162(10) 0.0168(10) 0.0025(8) 0.0079(8) -0.0020(8)
C13 0.0165(10) 0.0141(10) 0.0162(10) -0.0015(8) 0.0067(8) 0.0014(7)
C12 0.0262(11) 0.0142(10) 0.0237(11) -0.0031(8) 0.0141(9) 0.0029(8)
C9 0.0222(11) 0.0264(12) 0.0230(11) -0.0032(9) 0.0164(9) -0.0003(9)
C14 0.0232(10) 0.0092(10) 0.0212(10) -0.0006(8) 0.0111(8) 0.0003(8)
C8 0.0265(11) 0.0266(12) 0.0217(11) 0.0013(9) 0.0177(9) -0.0024(9)
C16 0.0360(13) 0.0152(11) 0.0306(12) -0.0013(9) 0.0214(10) -0.0054(9)
C22 0.0133(9) 0.0158(10) 0.0137(9) -0.0003(7) 0.0076(7) -0.0030(7)
C21 0.0203(10) 0.0176(10) 0.0193(10) -0.0020(8) 0.0122(8) -0.0017(8)
C20 0.0220(10) 0.0273(12) 0.0160(10) -0.0028(9) 0.0134(8) -0.0053(9)
C19 0.0181(10) 0.0263(12) 0.0136(9) 0.0012(8) 0.0092(8) -0.0060(8)
C24 0.0178(10) 0.0171(11) 0.0282(12) 0.0066(9) 0.0059(9) 0.0027(8)
C23 0.0184(10) 0.0231(12) 0.0304(12) 0.0046(9) 0.0113(9) 0.0048(9)
C25 0.0383(14) 0.0395(15) 0.0243(12) 0.0167(11) 0.0175(11) 0.0157(12)
C27 0.0173(11) 0.0227(13) 0.0452(15) 0.0030(11) 0.0020(10) -0.0031(9)
C26 0.0423(15) 0.0358(15) 0.0195(12) -0.0056(11) -0.0062(11) 0.0108(12)
C28 0.0216(10) 0.0197(11) 0.0175(10) -0.0019(9) 0.0068(8) -0.0050(9)
O1 0.0315(9) 0.0274(9) 0.0337(9) -0.0140(8) 0.0194(8) -0.0042(7)
C29 0.0179(10) 0.0181(11) 0.0189(10) -0.0045(8) 0.0066(8) -0.0027(8)

loop_
_atom_type_symbol
_atom_type_description
_atom_type_scat_dispersion_real
_atom_type_scat_dispersion_imag
_atom_type_scat_source
C C 0.0033 0.0016 'International Tables Vol C Tables 4.2.6.8 and 6.1.1.4'
H H 0.0000 0.0000 'International Tables Vol C Tables 4.2.6.8 and 6.1.1.4'
N N 0.0061 0.0033 'International Tables Vol C Tables 4.2.6.8 and 6.1.1.4'
O O 0.0106 0.0060 'International Tables Vol C Tables 4.2.6.8 and 6.1.1.4'
Fe Fe 0.3463 0.8444 'International Tables Vol C Tables 4.2.6.8 and 6.1.1.4'
Rh Rh -1.1178 0.9187 'International Tables Vol C Tables 4.2.6.8 and 6.1.1.4'

loop_
_geom_angle_atom_site_label_1
_geom_angle_atom_site_label_2
_geom_angle_atom_site_label_3
_geom_angle
N1 Rh1 N3 167.67(7)
N1 Rh1 N4 96.59(7)
N3 Rh1 N4 81.69(7)
N1 Rh1 N2 81.74(7)
N3 Rh1 N2 98.18(7)
N4 Rh1 N2 171.64(7)
N1 Rh1 Fe1 97.02(5)
N3 Rh1 Fe1 95.27(5)
N4 Rh1 Fe1 93.79(5)
N2 Rh1 Fe1 94.54(5)
C28 Fe1 C29 91.70(10)
C28 Fe1 C26 95.09(11)
C29 Fe1 C26 119.70(11)
C28 Fe1 C25 96.14(10)
C29 Fe1 C25 158.71(11)
C26 Fe1 C25 39.98(11)
C28 Fe1 C27 127.23(10)
C29 Fe1 C27 93.39(10)
C26 Fe1 C27 39.14(11)
C25 Fe1 C27 66.17(11)
C28 Fe1 C23 160.05(10)
C29 Fe1 C23 102.65(9)
C26 Fe1 C23 65.83(10)
C25 Fe1 C23 65.74(9)
C27 Fe1 C23 39.27(9)
C28 Fe1 C24 129.34(10)
C29 Fe1 C24 138.89(9)
C26 Fe1 C24 65.81(10)
C25 Fe1 C24 38.91(9)
C27 Fe1 C24 65.53(9)
C23 Fe1 C24 38.90(9)
C28 Fe1 Rh1 91.18(7)
C29 Fe1 Rh1 92.15(7)
C26 Fe1 Rh1 147.23(9)
C25 Fe1 Rh1 107.39(8)
C27 Fe1 Rh1 140.93(8)
C23 Fe1 Rh1 101.90(7)
C24 Fe1 Rh1 85.48(6)
C4 N3 C6 126.05(17)
C4 N3 Rh1 121.03(13)
C6 N3 Rh1 112.70(13)
C15 N1 C17 125.25(17)
C15 N1 Rh1 121.73(13)
C17 N1 Rh1 112.40(13)
C13 N4 C11 125.96(17)
C13 N4 Rh1 121.75(14)
C11 N4 Rh1 111.78(13)
C2 N2 C22 126.72(17)
C2 N2 Rh1 120.85(13)
C22 N2 Rh1 112.33(13)
N2 C2 C3 122.99(18)
N2 C2 C1 122.53(18)
C3 C2 C1 114.35(17)
N3 C4 C3 122.50(18)
N3 C4 C5 122.83(18)
C3 C4 C5 114.51(17)
C4 C3 C2 133.00(19)
C18 C17 N1 124.58(19)
C18 C17 C22 119.76(18)
N1 C17 C22 115.25(17)
C8 C7 C6 121.1(2)
C7 C6 N3 126.21(19)
C7 C6 C11 118.86(18)
N3 C6 C11 114.55(17)
N1 C15 C14 122.33(18)
N1 C15 C16 122.86(18)
C14 C15 C16 114.71(18)
C10 C11 N4 126.09(19)
C10 C11 C6 118.69(19)
N4 C11 C6 114.95(17)
C9 C10 C11 121.2(2)
C19 C18 C17 120.7(2)
N4 C13 C14 122.57(19)
N4 C13 C12 122.52(19)
C14 C13 C12 114.79(18)
C8 C9 C10 119.8(2)
C13 C14 C15 132.35(19)
C9 C8 C7 120.2(2)
C21 C22 N2 127.44(19)
C21 C22 C17 118.00(18)
N2 C22 C17 114.31(17)
C20 C21 C22 121.0(2)
C19 C20 C21 120.66(19)
C20 C19 C18 119.72(19)
C25 C24 C23 108.5(2)
C25 C24 Fe1 69.72(14)
C23 C24 Fe1 70.10(13)
C24 C23 C27 108.1(2)
C24 C23 Fe1 71.00(13)
C27 C23 Fe1 70.16(14)
C24 C25 C26 107.5(2)
C24 C25 Fe1 71.38(13)
C26 C25 Fe1 69.72(14)
C26 C27 C23 108.0(2)
C26 C27 Fe1 69.95(14)
C23 C27 Fe1 70.57(13)
C27 C26 C25 107.9(2)
C27 C26 Fe1 70.91(14)
C25 C26 Fe1 70.31(13)
O1 C28 Fe1 173.81(19)
O2 C29 Fe1 173.89(19)

loop_
_geom_bond_atom_site_label_1
_geom_bond_atom_site_label_2
_geom_bond_distance
Rh1 N1 1.9907(16)
Rh1 N3 1.9945(16)
Rh1 N4 2.0031(16)
Rh1 N2 2.0051(16)
Rh1 Fe1 2.6317(3)
Fe1 C28 1.760(2)
Fe1 C29 1.766(2)
Fe1 C26 2.084(2)
Fe1 C25 2.091(2)
Fe1 C27 2.096(2)
Fe1 C23 2.101(2)
Fe1 C24 2.113(2)
N3 C4 1.339(3)
N3 C6 1.418(2)
N1 C15 1.335(3)
N1 C17 1.417(2)
O2 C29 1.149(3)
N4 C13 1.342(3)
N4 C11 1.414(2)
N2 C2 1.340(3)
N2 C22 1.423(2)
C2 C3 1.414(3)
C2 C1 1.512(3)
C4 C3 1.408(3)
C4 C5 1.514(3)
C17 C18 1.396(3)
C17 C22 1.424(3)
C7 C8 1.389(3)
C7 C6 1.390(3)
C6 C11 1.427(3)
C15 C14 1.417(3)
C15 C16 1.514(3)
C11 C10 1.399(3)
C10 C9 1.386(3)
C18 C19 1.388(3)
C13 C14 1.402(3)
C13 C12 1.519(3)
C9 C8 1.382(3)
C22 C21 1.400(3)
C21 C20 1.389(3)
C20 C19 1.379(3)
C24 C25 1.400(3)
C24 C23 1.403(3)
C23 C27 1.410(3)
C25 C26 1.427(4)
C27 C26 1.400(4)
C28 O1 1.151(3)

loop_
_geom_torsion_atom_site_label_1
_geom_torsion_atom_site_label_2
_geom_torsion_atom_site_label_3
_geom_torsion_atom_site_label_4
_geom_torsion
C22 N2 C2 C3 -178.36(18)
Rh1 N2 C2 C3 -2.4(3)
C22 N2 C2 C1 -2.7(3)
Rh1 N2 C2 C1 173.24(14)
C6 N3 C4 C3 -172.84(18)
Rh1 N3 C4 C3 13.0(3)
C6 N3 C4 C5 12.0(3)
Rh1 N3 C4 C5 -162.16(14)
N3 C4 C3 C2 -4.9(3)
C5 C4 C3 C2 170.7(2)
N2 C2 C3 C4 -1.3(3)
C1 C2 C3 C4 -177.2(2)
C15 N1 C17 C18 31.4(3)
Rh1 N1 C17 C18 -157.58(16)
C15 N1 C17 C22 -155.99(19)
Rh1 N1 C17 C22 15.1(2)
C8 C7 C6 N3 172.81(19)
C8 C7 C6 C11 0.2(3)
C4 N3 C6 C7 23.9(3)
Rh1 N3 C6 C7 -161.59(17)
C4 N3 C6 C11 -163.26(18)
Rh1 N3 C6 C11 11.3(2)
C17 N1 C15 C14 -174.97(18)
Rh1 N1 C15 C14 14.8(3)
C17 N1 C15 C16 8.8(3)
Rh1 N1 C15 C16 -161.44(16)
C13 N4 C11 C10 -32.2(3)
Rh1 N4 C11 C10 155.96(17)
C13 N4 C11 C6 153.96(19)
Rh1 N4 C11 C6 -17.9(2)
C7 C6 C11 C10 3.5(3)
N3 C6 C11 C10 -169.90(17)
C7 C6 C11 N4 177.91(17)
N3 C6 C11 N4 4.5(2)
N4 C11 C10 C9 -178.03(19)
C6 C11 C10 C9 -4.4(3)
N1 C17 C18 C19 176.70(18)
C22 C17 C18 C19 4.4(3)
C11 N4 C13 C14 -178.61(19)
Rh1 N4 C13 C14 -7.5(3)
C11 N4 C13 C12 -2.8(3)
Rh1 N4 C13 C12 168.30(14)
C11 C10 C9 C8 1.3(3)
N4 C13 C14 C15 -0.9(4)
C12 C13 C14 C15 -177.0(2)
N1 C15 C14 C13 -3.2(4)
C16 C15 C14 C13 173.3(2)
C10 C9 C8 C7 2.5(3)
C6 C7 C8 C9 -3.3(3)
C2 N2 C22 C21 -22.9(3)
Rh1 N2 C22 C21 160.79(17)
C2 N2 C22 C17 162.88(18)
Rh1 N2 C22 C17 -13.4(2)
C18 C17 C22 C21 -2.8(3)
N1 C17 C22 C21 -175.80(17)
C18 C17 C22 N2 172.00(17)
N1 C17 C22 N2 -1.0(2)
N2 C22 C21 C20 -174.54(19)
C17 C22 C21 C20 -0.6(3)
C22 C21 C20 C19 2.4(3)
C21 C20 C19 C18 -0.8(3)
C17 C18 C19 C20 -2.6(3)
C25 C24 C23 C27 1.3(3)
Fe1 C24 C23 C27 60.65(16)
C25 C24 C23 Fe1 -59.35(16)
C23 C24 C25 C26 -1.1(3)
Fe1 C24 C25 C26 -60.69(16)
C23 C24 C25 Fe1 59.58(16)
C24 C23 C27 C26 -1.0(3)
Fe1 C23 C27 C26 60.19(17)
C24 C23 C27 Fe1 -61.18(15)
C23 C27 C26 C25 0.3(3)
Fe1 C27 C26 C25 60.89(17)
C23 C27 C26 Fe1 -60.58(17)
C24 C25 C26 C27 0.5(3)
Fe1 C25 C26 C27 -61.27(17)
C24 C25 C26 Fe1 61.76(16)
